data_1565633
loop_
_publ_author_name
'S\'anchez-F\'erez, Francisco'
'Pou, Roger'
'Bay\'es-Garc\'ia, Laura'
'Font-Bardia, Merc\`e'
'Pons, Josefina'
'Ayll\'on, Jos\'e A.'

_publ_section_title
;
 Benzoate substituents effects on the structure of Zn(II) complexes and 1D
 4,4&#x2032;-bipyridine derived coordination polymers
;
_journal_name_full 'Inorganica Chimica Acta'
_journal_page_first 119218
_journal_paper_doi 10.1016/j.ica.2019.119218
_journal_volume 500
_journal_year 2020
_chemical_formula_moiety 'C28 H26 N2 O8 Zn , H2 O'
_chemical_formula_sum 'C28 H28 N2 O9 Zn'
_chemical_formula_weight 601.89
_space_group_crystal_system monoclinic
_space_group_IT_number 15
_space_group_name_Hall '-C 2yc'
_space_group_name_H-M_alt 'C 1 2/c 1'
_atom_sites_solution_hydrogens mixed
_audit_creation_method SHELXL-2018/3
_cell_angle_alpha 90
_cell_angle_beta 102.896(2)
_cell_angle_gamma 90
_cell_formula_units_Z 8
_cell_length_a 23.0160(14)
_cell_length_b 27.8171(15)
_cell_length_c 8.7942(5)
_cell_measurement_reflns_used 9898
_cell_measurement_temperature 100(2)
_cell_measurement_theta_max 29.88
_cell_measurement_theta_min 2.38
_cell_volume 5488.4(5)
_computing_cell_refinement 'Bruker SAINT'
_computing_data_collection 'Bruker APEX3'
_computing_data_reduction 'Bruker SAINT'
_computing_molecular_graphics 'Bruker SHELXTL'
_computing_publication_material 'Bruker SHELXTL'
_computing_structure_refinement 'SHELXL-2018/3 (Sheldrick, 2018)'
_computing_structure_solution 'SHELXT 2014/5 (Sheldrick, 2014)'
_diffrn_ambient_temperature 100(2)
_diffrn_measured_fraction_theta_full 0.998
_diffrn_measured_fraction_theta_max 0.991
_diffrn_measurement_device_type 'D8 Venture'
_diffrn_measurement_method '\f and \w scans'
_diffrn_radiation_type MoK\a
_diffrn_radiation_wavelength 0.71073
_diffrn_reflns_av_R_equivalents 0.0588
_diffrn_reflns_av_unetI/netI 0.0365
_diffrn_reflns_Laue_measured_fraction_full 0.998
_diffrn_reflns_Laue_measured_fraction_max 0.991
_diffrn_reflns_limit_h_max 32
_diffrn_reflns_limit_h_min -32
_diffrn_reflns_limit_k_max 39
_diffrn_reflns_limit_k_min -39
_diffrn_reflns_limit_l_max 12
_diffrn_reflns_limit_l_min -12
_diffrn_reflns_number 79557
_diffrn_reflns_point_group_measured_fraction_full 0.998
_diffrn_reflns_point_group_measured_fraction_max 0.991
_diffrn_reflns_theta_full 25.242
_diffrn_reflns_theta_max 30.675
_diffrn_reflns_theta_min 2.332
_diffrn_source microfocus
_exptl_absorpt_coefficient_mu 0.952
_exptl_absorpt_correction_T_max 0.7460
_exptl_absorpt_correction_T_min 0.6930
_exptl_absorpt_correction_type multi-scan
_exptl_absorpt_process_details sadabs
_exptl_crystal_colour colourless
_exptl_crystal_density_diffrn 1.457
_exptl_crystal_description prism
_exptl_crystal_F_000 2496
_exptl_crystal_size_max 0.244
_exptl_crystal_size_mid 0.101
_exptl_crystal_size_min 0.090
_refine_diff_density_max 0.365
_refine_diff_density_min -0.558
_refine_diff_density_rms 0.069
_refine_ls_extinction_coef .
_refine_ls_extinction_method none
_refine_ls_goodness_of_fit_ref 1.049
_refine_ls_hydrogen_treatment mixed
_refine_ls_matrix_type full
_refine_ls_number_parameters 371
_refine_ls_number_reflns 8444
_refine_ls_number_restraints 3
_refine_ls_restrained_S_all 1.052
_refine_ls_R_factor_all 0.0686
_refine_ls_R_factor_gt 0.0406
_refine_ls_shift/su_max 0.004
_refine_ls_shift/su_mean 0.000
_refine_ls_structure_factor_coef Fsqd
_refine_ls_weighting_details 'w=1/[\s^2^(Fo^2^)+(0.0372P)^2^+8.2542P] where P=(Fo^2^+2Fc^2^)/3'
_refine_ls_weighting_scheme calc
_refine_ls_wR_factor_gt 0.0868
_refine_ls_wR_factor_ref 0.0958
_reflns_Friedel_coverage 0.000
_reflns_Friedel_fraction_full .
_reflns_Friedel_fraction_max .
_reflns_number_gt 6309
_reflns_number_total 8444
_reflns_threshold_expression 'I > 2\s(I)'
_cod_data_source_file cifcompound6.cif
_cod_data_source_block mo_C20XB34A_0m_a
_cod_original_sg_symbol_H-M 'C 2/c'
_cod_database_code 1565633
_shelx_shelxl_version_number 2018/3
_shelx_space_group_comment
;
The symmetry employed for this shelxl refinement is uniquely defined
by the following loop, which should always be used as a source of
symmetry information in preference to the above space-group names.
They are only intended as comments.
;

loop_
_space_group_symop_operation_xyz
'x, y, z'
'-x, y, -z+1/2'
'x+1/2, y+1/2, z'
'-x+1/2, y+1/2, -z+1/2'
'-x, -y, -z'
'x, -y, z-1/2'
'-x+1/2, -y+1/2, -z'
'x+1/2, -y+1/2, z-1/2'

loop_
_atom_site_label
_atom_site_type_symbol
_atom_site_fract_x
_atom_site_fract_y
_atom_site_fract_z
_atom_site_U_iso_or_equiv
_atom_site_adp_type
_atom_site_occupancy
_atom_site_site_symmetry_order
_atom_site_calc_flag
_atom_site_refinement_flags_posn
_atom_site_refinement_flags_adp
_atom_site_refinement_flags_occupancy
_atom_site_disorder_assembly
_atom_site_disorder_group
Zn1 Zn 0.84214(2) 0.62465(2) 0.61861(2) 0.02042(6) Uani 1 1 d . . . . .
O1 O 0.78069(6) 0.58228(4) 0.50512(16) 0.0269(3) Uani 1 1 d . . . . .
O2 O 0.74794(7) 0.65182(5) 0.39254(16) 0.0300(3) Uani 1 1 d . . . . .
O3 O 0.54880(7) 0.61067(5) 0.05876(18) 0.0387(4) Uani 1 1 d . . . . .
O4 O 0.62290(8) 0.46039(5) 0.27888(18) 0.0401(4) Uani 1 1 d . . . . .
O5 O 0.88803(6) 0.67188(4) 0.53487(15) 0.0256(3) Uani 1 1 d . . . . .
O6 O 0.89392(7) 0.61923(4) 0.34804(17) 0.0302(3) Uani 1 1 d . . . . .
O7 O 0.89236(7) 0.83414(5) 0.28322(16) 0.0319(3) Uani 1 1 d . . . . .
O8 O 0.94099(6) 0.72120(5) -0.07528(15) 0.0277(3) Uani 1 1 d . . . . .
N1 N 0.89824(7) 0.57909(5) 0.76190(18) 0.0212(3) Uani 1 1 d . . . . .
N2 N 0.80602(7) 0.66776(5) 0.76077(17) 0.0203(3) Uani 1 1 d . . . . .
C1 C 0.74205(9) 0.60806(6) 0.4116(2) 0.0236(4) Uani 1 1 d . . . . .
C2 C 0.68755(9) 0.58194(6) 0.3260(2) 0.0244(4) Uani 1 1 d . . . . .
C3 C 0.64222(10) 0.60728(7) 0.2303(2) 0.0281(4) Uani 1 1 d . . . . .
H3 H 0.645837 0.640958 0.217072 0.034 Uiso 1 1 calc R U . . .
C4 C 0.59108(10) 0.58311(7) 0.1531(2) 0.0309(4) Uani 1 1 d . . . . .
C5 C 0.58580(11) 0.53382(7) 0.1722(2) 0.0343(5) Uani 1 1 d . . . . .
H5 H 0.550878 0.517346 0.119890 0.041 Uiso 1 1 calc R U . . .
C6 C 0.63215(11) 0.50883(7) 0.2685(2) 0.0322(5) Uani 1 1 d . . . . .
C7 C 0.68334(10) 0.53219(6) 0.3460(2) 0.0274(4) Uani 1 1 d . . . . .
H7 H 0.714886 0.514880 0.411294 0.033 Uiso 1 1 calc R U . . .
C8 C 0.50025(11) 0.58586(9) -0.0403(3) 0.0430(6) Uani 1 1 d . . . . .
H8A H 0.476184 0.608765 -0.112684 0.064 Uiso 1 1 calc R U . . .
H8B H 0.475441 0.570776 0.023526 0.064 Uiso 1 1 calc R U . . .
H8C H 0.515885 0.561076 -0.099573 0.064 Uiso 1 1 calc R U . . .
C9 C 0.67119(12) 0.43334(7) 0.3704(3) 0.0428(6) Uani 1 1 d . . . . .
H9A H 0.659171 0.399654 0.374506 0.064 Uiso 1 1 calc R U . . .
H9B H 0.681659 0.446499 0.476338 0.064 Uiso 1 1 calc R U . . .
H9C H 0.705790 0.435349 0.322857 0.064 Uiso 1 1 calc R U . . .
C10 C 0.89590(8) 0.66107(6) 0.3993(2) 0.0223(4) Uani 1 1 d . . . . .
C11 C 0.90647(8) 0.70258(6) 0.3005(2) 0.0189(3) Uani 1 1 d . . . . .
C12 C 0.92242(8) 0.69422(6) 0.1608(2) 0.0215(3) Uani 1 1 d . . . . .
H12 H 0.929842 0.662400 0.130715 0.026 Uiso 1 1 calc R U . . .
C13 C 0.92754(8) 0.73297(6) 0.0641(2) 0.0200(3) Uani 1 1 d . . . . .
C14 C 0.91803(8) 0.77945(6) 0.1084(2) 0.0214(3) Uani 1 1 d . . . . .
H14 H 0.922230 0.805823 0.043074 0.026 Uiso 1 1 calc R U . . .
C15 C 0.90218(8) 0.78703(6) 0.2504(2) 0.0206(3) Uani 1 1 d . . . . .
C16 C 0.89632(8) 0.74917(6) 0.3476(2) 0.0187(3) Uani 1 1 d . . . . .
H16 H 0.885619 0.754714 0.444402 0.022 Uiso 1 1 calc R U . . .
C17 C 0.93630(10) 0.75889(7) -0.1873(2) 0.0311(4) Uani 1 1 d . . . . .
H17A H 0.942687 0.745780 -0.285692 0.047 Uiso 1 1 calc R U . . .
H17B H 0.966476 0.783460 -0.148400 0.047 Uiso 1 1 calc R U . . .
H17C H 0.896522 0.773325 -0.204707 0.047 Uiso 1 1 calc R U . . .
C18 C 0.87291(12) 0.84361(7) 0.4232(3) 0.0397(5) Uani 1 1 d . . . . .
H18A H 0.865714 0.878149 0.431169 0.060 Uiso 1 1 calc R U . . .
H18B H 0.903697 0.833280 0.513205 0.060 Uiso 1 1 calc R U . . .
H18C H 0.835957 0.825922 0.421599 0.060 Uiso 1 1 calc R U . . .
C19 C 0.88927(10) 0.53144(7) 0.7550(3) 0.0334(5) Uani 1 1 d . . . . .
H19 H 0.854983 0.519152 0.684894 0.040 Uiso 1 1 calc R U . . .
C20 C 0.92810(10) 0.49959(7) 0.8462(3) 0.0366(5) Uani 1 1 d . . . . .
H20 H 0.920395 0.466032 0.837790 0.044 Uiso 1 1 calc R U . . .
C21 C 0.97838(8) 0.51658(6) 0.9501(2) 0.0207(3) Uani 1 1 d . . . . .
C22 C 0.98724(9) 0.56612(6) 0.9566(2) 0.0227(4) Uani 1 1 d . . . . .
H22 H 1.020986 0.579460 1.026114 0.027 Uiso 1 1 calc R U . . .
C23 C 0.94653(9) 0.59569(6) 0.8613(2) 0.0236(4) Uani 1 1 d . . . . .
H23 H 0.953227 0.629411 0.866730 0.028 Uiso 1 1 calc R U . . .
C24 C 0.79668(9) 0.65448(6) 0.8995(2) 0.0251(4) Uani 1 1 d . . . . .
H24 H 0.805873 0.622385 0.933382 0.030 Uiso 1 1 calc R U . . .
C25 C 0.77433(9) 0.68515(6) 0.9956(2) 0.0241(4) Uani 1 1 d . . . . .
H25 H 0.767993 0.674058 1.092823 0.029 Uiso 1 1 calc R U . . .
C26 C 0.76110(7) 0.73264(6) 0.9490(2) 0.0172(3) Uani 1 1 d . . . . .
C27 C 0.76972(8) 0.74599(6) 0.8032(2) 0.0219(4) Uani 1 1 d . . . . .
H27 H 0.760370 0.777709 0.765547 0.026 Uiso 1 1 calc R U . . .
C28 C 0.79182(9) 0.71312(6) 0.7135(2) 0.0226(4) Uani 1 1 d . . . . .
H28 H 0.797283 0.722878 0.614112 0.027 Uiso 1 1 calc R U . . .
O1W O 0.80813(10) 0.56490(7) 0.1417(2) 0.0523(5) Uani 1 1 d D . . . .
H1WA H 0.7888(11) 0.5509(10) 0.200(3) 0.063 Uiso 1 1 d D U . . .
H1WB H 0.8320(11) 0.5814(9) 0.209(3) 0.063 Uiso 1 1 d D U . . .

loop_
_atom_site_aniso_label
_atom_site_aniso_U_11
_atom_site_aniso_U_22
_atom_site_aniso_U_33
_atom_site_aniso_U_23
_atom_site_aniso_U_13
_atom_site_aniso_U_12
Zn1 0.02798(12) 0.01071(9) 0.02289(10) 0.00322(8) 0.00638(8) 0.00133(8)
O1 0.0349(8) 0.0152(6) 0.0283(7) 0.0023(5) 0.0020(6) 0.0004(5)
O2 0.0440(9) 0.0155(6) 0.0270(7) 0.0026(5) 0.0007(6) -0.0047(6)
O3 0.0467(9) 0.0273(7) 0.0322(8) 0.0051(6) -0.0119(7) -0.0020(7)
O4 0.0591(10) 0.0179(7) 0.0336(8) 0.0051(6) -0.0106(7) -0.0123(7)
O5 0.0376(8) 0.0171(6) 0.0238(6) 0.0030(5) 0.0106(6) -0.0037(5)
O6 0.0447(9) 0.0146(6) 0.0318(7) 0.0026(5) 0.0099(6) 0.0037(6)
O7 0.0584(10) 0.0131(6) 0.0274(7) 0.0016(5) 0.0163(7) 0.0034(6)
O8 0.0368(8) 0.0280(7) 0.0209(6) 0.0005(5) 0.0120(6) 0.0008(6)
N1 0.0256(8) 0.0132(6) 0.0259(7) 0.0039(6) 0.0080(6) 0.0019(6)
N2 0.0229(8) 0.0130(6) 0.0247(7) 0.0023(6) 0.0046(6) 0.0012(6)
C1 0.0360(10) 0.0160(8) 0.0183(8) -0.0007(6) 0.0051(7) -0.0010(7)
C2 0.0388(11) 0.0163(8) 0.0166(8) -0.0011(6) 0.0029(7) -0.0019(7)
C3 0.0452(12) 0.0160(8) 0.0208(9) 0.0001(7) 0.0025(8) -0.0023(8)
C4 0.0437(12) 0.0233(9) 0.0208(9) 0.0019(7) -0.0035(8) -0.0019(8)
C5 0.0473(13) 0.0256(10) 0.0230(9) 0.0012(8) -0.0071(9) -0.0109(9)
C6 0.0524(13) 0.0173(9) 0.0214(9) 0.0015(7) -0.0030(9) -0.0080(8)
C7 0.0438(12) 0.0157(8) 0.0196(8) 0.0017(7) 0.0006(8) -0.0037(8)
C8 0.0474(14) 0.0389(12) 0.0325(11) 0.0034(10) -0.0128(10) -0.0044(10)
C9 0.0653(16) 0.0175(9) 0.0360(12) 0.0070(8) -0.0090(11) -0.0073(10)
C10 0.0250(9) 0.0162(8) 0.0255(9) 0.0048(7) 0.0056(7) 0.0025(7)
C11 0.0196(8) 0.0157(8) 0.0200(8) 0.0032(6) 0.0017(6) 0.0013(6)
C12 0.0242(9) 0.0161(8) 0.0246(8) -0.0005(7) 0.0063(7) 0.0031(7)
C13 0.0180(8) 0.0235(8) 0.0180(8) 0.0005(6) 0.0030(6) -0.0008(7)
C14 0.0250(9) 0.0173(8) 0.0214(8) 0.0042(6) 0.0039(7) -0.0020(7)
C15 0.0240(9) 0.0136(7) 0.0233(8) 0.0009(6) 0.0036(7) 0.0014(6)
C16 0.0221(8) 0.0158(8) 0.0186(8) 0.0012(6) 0.0055(6) 0.0015(6)
C17 0.0420(12) 0.0319(10) 0.0218(9) 0.0014(8) 0.0126(8) -0.0095(9)
C18 0.0707(17) 0.0184(9) 0.0364(11) -0.0008(8) 0.0256(11) 0.0073(10)
C19 0.0326(11) 0.0141(8) 0.0470(12) 0.0042(8) -0.0048(9) -0.0009(8)
C20 0.0374(12) 0.0114(8) 0.0531(13) 0.0054(8) -0.0066(10) 0.0003(8)
C21 0.0245(9) 0.0125(7) 0.0262(9) 0.0034(6) 0.0081(7) 0.0024(6)
C22 0.0270(9) 0.0133(7) 0.0271(9) 0.0017(7) 0.0049(7) 0.0001(7)
C23 0.0311(10) 0.0110(7) 0.0294(9) 0.0020(7) 0.0084(8) 0.0007(7)
C24 0.0333(10) 0.0147(8) 0.0287(9) 0.0071(7) 0.0095(8) 0.0044(7)
C25 0.0321(10) 0.0169(8) 0.0252(9) 0.0067(7) 0.0105(8) 0.0038(7)
C26 0.0150(8) 0.0143(7) 0.0209(8) 0.0022(6) 0.0009(6) 0.0001(6)
C27 0.0275(9) 0.0136(7) 0.0243(8) 0.0056(6) 0.0051(7) 0.0039(7)
C28 0.0299(10) 0.0168(8) 0.0212(8) 0.0053(6) 0.0056(7) 0.0024(7)
O1W 0.0791(15) 0.0350(10) 0.0408(10) -0.0007(8) 0.0090(9) 0.0020(9)

loop_
_atom_type_symbol
_atom_type_description
_atom_type_scat_dispersion_real
_atom_type_scat_dispersion_imag
_atom_type_scat_source
C C 0.0033 0.0016 'International Tables Vol C Tables 4.2.6.8 and 6.1.1.4'
H H 0.0000 0.0000 'International Tables Vol C Tables 4.2.6.8 and 6.1.1.4'
N N 0.0061 0.0033 'International Tables Vol C Tables 4.2.6.8 and 6.1.1.4'
O O 0.0106 0.0060 'International Tables Vol C Tables 4.2.6.8 and 6.1.1.4'
Zn Zn 0.2839 1.4301 'International Tables Vol C Tables 4.2.6.8 and 6.1.1.4'

loop_
_geom_angle_atom_site_label_1
_geom_angle_atom_site_label_2
_geom_angle_atom_site_label_3
_geom_angle
_geom_angle_site_symmetry_1
_geom_angle_site_symmetry_3
O5 Zn1 O1 128.00(6) . .
O5 Zn1 N1 109.55(6) . .
O1 Zn1 N1 103.28(6) . .
O5 Zn1 N2 99.57(6) . .
O1 Zn1 N2 108.83(6) . .
N1 Zn1 N2 106.02(6) . .
C1 O1 Zn1 108.14(11) . .
C4 O3 C8 116.94(16) . .
C6 O4 C9 116.21(17) . .
C10 O5 Zn1 113.45(11) . .
C15 O7 C18 117.16(15) . .
C13 O8 C17 116.43(15) . .
C23 N1 C19 117.99(16) . .
C23 N1 Zn1 120.75(11) . .
C19 N1 Zn1 121.20(13) . .
C24 N2 C28 117.61(16) . .
C24 N2 Zn1 124.58(12) . .
C28 N2 Zn1 117.79(12) . .
O2 C1 O1 123.54(18) . .
O2 C1 C2 120.82(17) . .
O1 C1 C2 115.63(15) . .
C3 C2 C7 121.16(18) . .
C3 C2 C1 119.55(16) . .
C7 C2 C1 119.29(17) . .
C2 C3 C4 119.50(17) . .
C2 C3 H3 120.2 . .
C4 C3 H3 120.2 . .
O3 C4 C5 123.90(19) . .
O3 C4 C3 115.80(17) . .
C5 C4 C3 120.29(19) . .
C4 C5 C6 119.37(19) . .
C4 C5 H5 120.3 . .
C6 C5 H5 120.3 . .
O4 C6 C7 123.80(19) . .
O4 C6 C5 114.99(18) . .
C7 C6 C5 121.21(18) . .
C6 C7 C2 118.47(18) . .
C6 C7 H7 120.8 . .
C2 C7 H7 120.8 . .
O3 C8 H8A 109.5 . .
O3 C8 H8B 109.5 . .
H8A C8 H8B 109.5 . .
O3 C8 H8C 109.5 . .
H8A C8 H8C 109.5 . .
H8B C8 H8C 109.5 . .
O4 C9 H9A 109.5 . .
O4 C9 H9B 109.5 . .
H9A C9 H9B 109.5 . .
O4 C9 H9C 109.5 . .
H9A C9 H9C 109.5 . .
H9B C9 H9C 109.5 . .
O6 C10 O5 123.70(16) . .
O6 C10 C11 120.56(17) . .
O5 C10 C11 115.72(15) . .
C12 C11 C16 121.13(16) . .
C12 C11 C10 119.82(16) . .
C16 C11 C10 118.94(16) . .
C11 C12 C13 119.27(16) . .
C11 C12 H12 120.4 . .
C13 C12 H12 120.4 . .
O8 C13 C14 123.93(16) . .
O8 C13 C12 115.34(16) . .
C14 C13 C12 120.72(16) . .
C13 C14 C15 118.97(16) . .
C13 C14 H14 120.5 . .
C15 C14 H14 120.5 . .
O7 C15 C16 123.71(16) . .
O7 C15 C14 114.93(15) . .
C16 C15 C14 121.35(16) . .
C15 C16 C11 118.55(16) . .
C15 C16 H16 120.7 . .
C11 C16 H16 120.7 . .
O8 C17 H17A 109.5 . .
O8 C17 H17B 109.5 . .
H17A C17 H17B 109.5 . .
O8 C17 H17C 109.5 . .
H17A C17 H17C 109.5 . .
H17B C17 H17C 109.5 . .
O7 C18 H18A 109.5 . .
O7 C18 H18B 109.5 . .
H18A C18 H18B 109.5 . .
O7 C18 H18C 109.5 . .
H18A C18 H18C 109.5 . .
H18B C18 H18C 109.5 . .
N1 C19 C20 122.33(19) . .
N1 C19 H19 118.8 . .
C20 C19 H19 118.8 . .
C19 C20 C21 120.03(17) . .
C19 C20 H20 120.0 . .
C21 C20 H20 120.0 . .
C20 C21 C22 117.21(16) . .
C20 C21 C21 121.7(2) . 5_767
C22 C21 C21 121.1(2) . 5_767
C23 C22 C21 119.42(17) . .
C23 C22 H22 120.3 . .
C21 C22 H22 120.3 . .
N1 C23 C22 123.02(16) . .
N1 C23 H23 118.5 . .
C22 C23 H23 118.5 . .
N2 C24 C25 123.13(16) . .
N2 C24 H24 118.4 . .
C25 C24 H24 118.4 . .
C24 C25 C26 119.46(16) . .
C24 C25 H25 120.3 . .
C26 C25 H25 120.3 . .
C27 C26 C25 117.17(16) . .
C27 C26 C26 121.51(18) . 7_667
C25 C26 C26 121.32(19) . 7_667
C28 C27 C26 119.84(16) . .
C28 C27 H27 120.1 . .
C26 C27 H27 120.1 . .
N2 C28 C27 122.76(16) . .
N2 C28 H28 118.6 . .
C27 C28 H28 118.6 . .
H1WA O1W H1WB 99.7(14) . .

loop_
_geom_bond_atom_site_label_1
_geom_bond_atom_site_label_2
_geom_bond_distance
_geom_bond_site_symmetry_2
Zn1 O5 1.9316(13) .
Zn1 O1 1.9379(14) .
Zn1 N1 2.0333(15) .
Zn1 N2 2.0386(15) .
O1 C1 1.287(2) .
O2 C1 1.240(2) .
O3 C4 1.365(2) .
O3 C8 1.432(3) .
O4 C6 1.370(2) .
O4 C9 1.432(3) .
O5 C10 1.281(2) .
O6 C10 1.245(2) .
O7 C15 1.371(2) .
O7 C18 1.425(2) .
O8 C13 1.369(2) .
O8 C17 1.426(2) .
N1 C23 1.334(2) .
N1 C19 1.341(2) .
N2 C24 1.337(2) .
N2 C28 1.346(2) .
C1 C2 1.499(3) .
C2 C3 1.379(3) .
C2 C7 1.401(2) .
C3 C4 1.393(3) .
C3 H3 0.9500 .
C4 C5 1.390(3) .
C5 C6 1.391(3) .
C5 H5 0.9500 .
C6 C7 1.384(3) .
C7 H7 0.9500 .
C8 H8A 0.9800 .
C8 H8B 0.9800 .
C8 H8C 0.9800 .
C9 H9A 0.9800 .
C9 H9B 0.9800 .
C9 H9C 0.9800 .
C10 C11 1.497(2) .
C11 C12 1.378(2) .
C11 C16 1.396(2) .
C12 C13 1.394(2) .
C12 H12 0.9500 .
C13 C14 1.382(2) .
C14 C15 1.393(3) .
C14 H14 0.9500 .
C15 C16 1.382(2) .
C16 H16 0.9500 .
C17 H17A 0.9800 .
C17 H17B 0.9800 .
C17 H17C 0.9800 .
C18 H18A 0.9800 .
C18 H18B 0.9800 .
C18 H18C 0.9800 .
C19 C20 1.381(3) .
C19 H19 0.9500 .
C20 C21 1.388(3) .
C20 H20 0.9500 .
C21 C22 1.392(2) .
C21 C21 1.491(3) 5_767
C22 C23 1.381(3) .
C22 H22 0.9500 .
C23 H23 0.9500 .
C24 C25 1.379(3) .
C24 H24 0.9500 .
C25 C26 1.397(2) .
C25 H25 0.9500 .
C26 C27 1.391(2) .
C26 C26 1.484(3) 7_667
C27 C28 1.377(3) .
C27 H27 0.9500 .
C28 H28 0.9500 .
O1W H1WA 0.845(10) .
O1W H1WB 0.850(10) .
